data_2105544
loop_
_publ_author_name
'Hager, O.'
'Foces-Foces, C.'
'Llamas-Saiz, A. L.'
'Weber, E.'

_publ_section_title
;
 Temperature-Dependent Phase Transitions in Two Crystalline Host--Guest
 Complexes Derived from Mandelic Acid
;
_journal_issue 1
_journal_name_full 'Acta Crystallographica Section B'
_journal_page_first 82
_journal_page_last 93
_journal_paper_doi 10.1107/S0108768197010471
_journal_volume 54
_journal_year 1998
_chemical_formula_moiety 'C28 H34 O2 . C3 H7 N O'
_chemical_formula_sum 'C31 H41 N O3'
_chemical_formula_weight 475.67
_chemical_name_systematic
;(R)-1,1-bis(4-tert-butylphenyl)-2-phenylethan-1,2-diol dimethylformamide
 1:1 complex
;
_space_group_IT_number 4
_symmetry_cell_setting monoclinic
_symmetry_space_group_name_Hall 'P 2yb'
_symmetry_space_group_name_H-M 'P 1 21 1'
_audit_creation_method from_xtal_archive_file_using_CIFIO
_cell_angle_alpha 90.00000
_cell_angle_beta 105.332(7)
_cell_angle_gamma 90.00000
_cell_formula_units_Z 2
_cell_length_a 14.4530(14)
_cell_length_b 6.0540(2)
_cell_length_c 16.1117(14)
_cell_measurement_reflns_used 66
_cell_measurement_temperature 170
_cell_measurement_theta_max 45
_cell_measurement_theta_min 2
_cell_volume 1359.58(19)
_computing_cell_refinement 'LSUCRE (Appleman, 1984)'
_computing_data_collection 'Philips PW1100'
_computing_data_reduction xtal_DIFDAT_SORTRF_ADDREF
_computing_molecular_graphics xtal_ORTEP
_computing_publication_material xtal_BONDLA_CIFIO
_computing_structure_refinement xtal_CRYLSQ
_computing_structure_solution 'SIR92 (Altomare et al., 1994)'
_diffrn_ambient_temperature 293
_diffrn_measurement_device 'Philips PW1100'
_diffrn_measurement_method \w/2\q
_diffrn_radiation_monochromator Graphite
_diffrn_radiation_source xray_tube
_diffrn_radiation_type 'Cu K\a'
_diffrn_radiation_wavelength 1.5418
_diffrn_reflns_av_R_equivalents .022
_diffrn_reflns_av_sigmaI/netI .019
_diffrn_reflns_limit_h_max 0
_diffrn_reflns_limit_h_min -16
_diffrn_reflns_limit_k_max 0
_diffrn_reflns_limit_k_min -7
_diffrn_reflns_limit_l_max 18
_diffrn_reflns_limit_l_min -18
_diffrn_reflns_number 2598
_diffrn_reflns_reduction_process perpendicular_monochr_Lp
_diffrn_reflns_theta_max 64.88
_diffrn_reflns_theta_min 2.84
_diffrn_standards_decay_% 0
_diffrn_standards_interval_time 90
_diffrn_standards_number 2
_exptl_absorpt_coefficient_mu 0.5735
_exptl_absorpt_correction_type none
_exptl_crystal_colour Colorless
_exptl_crystal_density_diffrn 1.162
_exptl_crystal_density_method 'not measured'
_exptl_crystal_description Prism
_exptl_crystal_F_000 516
_exptl_crystal_size_max 0.50
_exptl_crystal_size_mid 0.33
_exptl_crystal_size_min 0.26
_refine_diff_density_max .195
_refine_diff_density_min -.217
_refine_ls_abs_structure_details 'Known by synthesis'
_refine_ls_abs_structure_Flack 0
_refine_ls_extinction_method none
_refine_ls_goodness_of_fit_all 1.071
_refine_ls_goodness_of_fit_obs 1.085
_refine_ls_hydrogen_treatment noref
_refine_ls_matrix_type full
_refine_ls_number_constraints 0
_refine_ls_number_parameters 486
_refine_ls_number_reflns 1844
_refine_ls_number_restraints 46
_refine_ls_R_factor_all .073
_refine_ls_R_factor_obs .052
_refine_ls_shift/esd_max .069
_refine_ls_shift/esd_mean .047
_refine_ls_structure_factor_coef F
_refine_ls_weighting_scheme
; Weighting scheme: empirical to
  give no trends in <wF^2^> vs
  <|F~obs~|> and <sin\q/\l>
;
_refine_ls_wR_factor_all .069
_refine_ls_wR_factor_obs .057
_reflns_number_observed 1844
_reflns_number_total 2506
_reflns_observed_criterion I>2\s(I)
_cod_data_source_file bm0010.cif
_cod_data_source_block 1a
_cod_original_cell_volume 1359.6(2)
_cod_original_sg_symbol_Hall P_2y1
_cod_original_sg_symbol_H-M 'P 21'
_cod_original_formula_sum 'C31 H41 N1 O3'
_cod_database_code 2105544

loop_
_symmetry_equiv_pos_as_xyz
+x,+y,+z
-x,1/2+y,-z

loop_
_atom_site_aniso_label
_atom_site_aniso_U_11
_atom_site_aniso_U_22
_atom_site_aniso_U_33
_atom_site_aniso_U_12
_atom_site_aniso_U_13
_atom_site_aniso_U_23
N1 .038(2) .063(4) .089(3) .006(2) .021(2) .006(3)
O6 .0377(18) .065(3) .114(3) -.001(2) .0242(19) .025(3)
C3 .048(3) .058(4) .089(4) .004(3) .030(3) .017(3)
C8 .046(10) .14(3) .13(2) -.003(12) .005(16) .05(3)
C8A .047(6) .060(8) .088(10) .006(5) .019(7) .011(8)
C9 .048(3) .085(5) .111(5) -.010(3) .021(3) -.032(4)
C1 .029(2) .055(4) .038(2) .003(2) .0003(17) -.005(2)
C2 .031(2) .051(3) .046(3) -.003(2) .0055(19) .001(2)
C31 .032(2) .066(4) .038(2) -.013(2) .0012(18) .018(3)
C32 .044(3) .095(5) .050(3) .005(3) .004(2) .024(3)
C33 .057(4) .154(8) .048(3) .025(5) -.011(3) .025(5)
C34 .063(4) .169(9) .043(3) -.021(5) -.018(3) .018(5)
C35 .082(4) .111(6) .048(3) -.035(5) -.012(3) .004(4)
C36 .060(3) .076(4) .047(3) -.023(3) -.007(3) .013(3)
O4 .0331(15) .049(2) .0378(16) -.0020(16) .0074(13) .0008(16)
O5 .0364(16) .063(3) .070(2) -.0087(17) .0172(15) -.001(2)
C11 .031(2) .064(4) .044(3) .013(2) -.0073(19) -.008(3)
C12 .024(4) .051(6) .037(5) -.015(4) .005(4) .016(5)
C13 .019(4) .041(6) .043(5) -.009(4) -.002(4) .008(4)
C14 .020(6) .043(9) .057(9) -.002(6) -.017(6) -.011(7)
C15 .050(11) .052(11) .036(10) -.004(8) -.017(8) -.004(7)
C16 .059(10) .063(10) .022(8) -.019(7) -.003(7) .012(7)
C12A .045(6) .044(7) .075(8) .011(6) -.028(6) -.011(7)
C13A .056(7) .049(7) .082(8) .011(6) -.018(7) -.025(7)
C14A .032(8) .054(12) .056(9) .003(8) -.010(6) .007(9)
C15A .031(6) .051(10) .024(7) .014(6) .004(6) .005(7)
C16A .039(6) .043(7) .011(7) .004(5) .006(5) .002(5)
C17 .046(8) .061(11) .035(8) .009(7) .001(6) -.001(7)
C18 .049(10) .123(19) .041(7) -.009(9) -.005(6) -.023(10)
C19 .035(5) .105(12) .099(9) -.016(7) .003(6) -.024(9)
C20 .034(9) .088(16) .142(18) .002(9) -.052(10) -.027(13)
C17A .030(6) .039(7) .033(8) .000(5) -.011(6) -.002(6)
C18A .019(6) .11(2) .16(2) .002(10) -.004(8) -.076(18)
C19A .071(6) .060(7) .034(5) .000(6) -.018(5) .001(6)
C20A .041(9) .059(10) .083(13) .003(7) -.029(8) -.018(9)
C21 .029(2) .074(4) .030(2) .015(3) -.0037(17) -.001(3)
C22 .026(4) .052(6) .046(5) -.014(4) .006(4) -.004(5)
C23 .034(4) .044(6) .049(5) -.021(5) .008(4) -.006(5)
C24 .023(5) .026(9) .049(7) -.017(5) .008(4) .011(6)
C25 .037(6) .051(8) .040(6) -.009(5) .010(5) -.008(6)
C26 .032(5) .054(6) .037(5) -.005(5) .004(4) -.005(5)
C22A .042(7) .027(6) .045(7) .004(6) .009(6) .003(5)
C23A .035(8) .015(8) .096(14) -.001(6) .029(9) .012(9)
C24A .028(7) .043(10) .041(9) -.005(7) .004(6) .019(8)
C25A .031(6) .049(8) .039(7) .003(6) .003(5) -.009(7)
C26A .018(5) .050(8) .045(7) -.001(5) -.004(5) .003(7)
C27 .034(4) .037(6) .037(5) -.014(4) .007(4) -.008(4)
C28 .065(10) .098(11) .043(8) .023(10) .021(8) .014(7)
C29 .031(9) .064(11) .064(10) -.010(7) .010(8) -.016(7)
C30 .035(4) .046(5) .047(5) .001(4) .008(4) -.005(4)
C27A .035(8) .060(11) .036(7) -.003(7) .005(6) -.003(6)
C28A .035(9) .052(12) .066(14) -.002(8) .013(8) -.007(9)
C29A .022(7) .066(14) .060(11) -.010(7) .003(7) .000(8)
C30A .044(7) .061(9) .124(13) .004(6) .039(8) .022(9)

loop_
_atom_site_label
_atom_site_fract_x
_atom_site_fract_y
_atom_site_fract_z
_atom_site_U_iso_or_equiv
_atom_site_thermal_displace_type
N1 -.1113(3) .8182(12) .8638(3) .062(3) Uani
O6 .0478(2) .8515(11) .9280(3) .071(2) Uani
C3 -.0256(4) .7413(13) .9022(4) .063(3) Uani
C8 -.1236(18) 1.040(7) .825(2) .110(17) Uani
C8A -.1274(11) 1.054(3) .8728(10) .065(7) Uani
C9 -.1934(4) .6766(15) .8368(5) .081(4) Uani
C1 .1835(3) .40000 .8162(3) .042(2) Uani
C2 .1954(3) .2477(12) .8957(3) .043(2) Uani
C31 .2876(3) .2842(13) .9653(3) .047(3) Uani
C32 .3536(4) .1122(15) .9849(3) .064(3) Uani
C33 .4385(5) .145(2) 1.0500(4) .091(5) Uani
C34 .4571(5) .337(2) 1.0933(4) .097(5) Uani
C35 .3926(5) .5031(17) 1.0745(4) .086(4) Uani
C36 .3076(4) .4772(14) 1.0104(3) .065(3) Uani
O4 .1797(2) .6257(10) .84223(18) .0403(16) Uani
O5 .1145(2) .2869(10) .9298(2) .056(2) Uani
C11 .0904(3) .3406(12) .7469(3) .049(3) Uani
C12 .0458(6) .1158(18) .7432(5) .038(5) Uani
C13 -.0375(5) .0688(16) .6786(5) .036(5) Uani
C14 -.0822(11) .229(3) .6188(10) .045(7) Uani
C15 -.0413(12) .439(3) .6263(12) .052(10) Uani
C16 .0402(13) .495(3) .6905(10) .050(9) Uani
C12A .0832(7) .151(2) .7034(7) .063(7) Uani
C13A .0046(7) .106(2) .6336(7) .069(7) Uani
C14A -.0670(12) .262(3) .6046(11) .052(9) Uani
C15A -.0534(13) .463(3) .6466(11) .036(7) Uani
C16A .0274(12) .507(3) .7134(9) .031(6) Uani
C17 -.1717(11) .169(3) .5509(9) .049(8) Uani
C18 -.1385(12) .044(4) .4836(11) .074(11) Uani
C19 -.2368(7) .014(3) .5857(9) .082(8) Uani
C20 -.2311(13) .378(4) .5201(18) .102(13) Uani
C17A -.1568(10) .213(2) .5242(8) .038(6) Uani
C18A -.2485(12) .285(4) .5450(18) .101(15) Uani
C19A -.1428(8) .340(2) .4479(6) .061(6) Uani
C20A -.1683(11) -.033(3) .5001(13) .070(10) Uani
C21 .2686(3) .3825(14) .7784(3) .046(3) Uani
C22 .2785(6) .1562(19) .7428(6) .042(4) Uani
C23 .3552(6) .122(2) .7061(6) .043(4) Uani
C24 .4208(8) .299(3) .7066(8) .033(6) Uani
C25 .4056(9) .491(2) .7425(7) .043(6) Uani
C26 .3288(7) .522(2) .7788(6) .042(5) Uani
C22A .3292(9) .231(2) .7763(8) .038(6) Uani
C23A .4067(12) .232(3) .7382(13) .046(9) Uani
C24A .4361(10) .427(4) .7064(11) .038(8) Uani
C25A .3790(8) .610(3) .7059(9) .041(6) Uani
C26A .3001(8) .606(2) .7400(9) .040(6) Uani
C27 .5005(6) .266(2) .6596(6) .037(5) Uani
C28 .4644(11) .344(4) .5672(11) .067(9) Uani
C29 .5874(10) .404(3) .7052(11) .053(9) Uani
C30 .5357(6) .0289(18) .6621(5) .043(4) Uani
C27A .5241(12) .427(3) .6713(8) .045(8) Uani
C28A .5012(11) .306(4) .5878(16) .051(11) Uani
C29A .6123(13) .332(4) .7380(12) .051(10) Uani
C30A .5534(9) .666(3) .6543(12) .073(9) Uani
H3 -.02030 .58530 .90950 .06521 Uiso
H8A -.09180 1.06230 .78270 .10416 Uiso
H8B -.10070 1.15620 .87310 .10416 Uiso
H8C -.19450 1.07450 .80240 .10416 Uiso
H8AA -.08270 1.13800 .85030 .06617 Uiso
H8AB -.11630 1.08770 .93540 .06617 Uiso
H8AC -.19340 1.09050 .84350 .06617 Uiso
H9A -.25100 .76680 .81060 .08283 Uiso
H9B -.20420 .59750 .88640 .08283 Uiso
H9C -.18300 .57220 .79420 .08283 Uiso
H2 .19370 .09070 .87590 .04138 Uiso
H32 .33980 -.02010 .95590 .06140 Uiso
H33 .48790 .03530 1.06000 .08677 Uiso
H34 .51490 .35310 1.14010 .09014 Uiso
H35 .40710 .64160 1.10340 .07895 Uiso
H36 .26110 .59400 .99930 .06135 Uiso
H4 .13270 .64300 .86300 .03956 Uiso
H5 .09430 .15290 .92890 .05583 Uiso
H12 .07695 .00006 .78533 .03701 Uiso
H13 -.06563 -.08115 .67619 .03254 Uiso
H15 -.07696 .55758 .58580 .04775 Uiso
H16 .06352 .65002 .69462 .04332 Uiso
H12A .13340 .03323 .72251 .05586 Uiso
H13A .00044 -.03647 .60184 .06245 Uiso
H15A -.10051 .58852 .62191 .03483 Uiso
H16A .03427 .65771 .74295 .03384 Uiso
H18A -.10199 -.09236 .51050 .07242 Uiso
H18B -.09482 .13714 .45934 .07242 Uiso
H18C -.19286 .00481 .43506 .07242 Uiso
H19A -.25666 .08759 .63485 .07613 Uiso
H19B -.20042 -.12757 .60779 .07613 Uiso
H19C -.29537 -.02253 .53935 .07613 Uiso
H20A -.24885 .45102 .56747 .09269 Uiso
H20B -.29040 .33386 .47329 .09269 Uiso
H20C -.19030 .48357 .49267 .09269 Uiso
H18AA -.30395 .25607 .49683 .09656 Uiso
H18AB -.24491 .45102 .55860 .09656 Uiso
H18AC -.25676 .20571 .59750 .09656 Uiso
H19AA -.08165 .28786 .43564 .05448 Uiso
H19AB -.13806 .50350 .46093 .05448 Uiso
H19AC -.19763 .31087 .39817 .05448 Uiso
H20AA -.10892 -.08529 .48428 .06216 Uiso
H20AB -.22655 -.05340 .45070 .06216 Uiso
H20AC -.17733 -.12087 .54997 .06216 Uiso
H22 .23043 .04849 .74347 .04126 Uiso
H23 .35649 -.01260 .67190 .04183 Uiso
H25 .45339 .61056 .74292 .04092 Uiso
H26 .32563 .67764 .80651 .04581 Uiso
H22A .31854 .07291 .79972 .03720 Uiso
H23A .45033 .10051 .74379 .05001 Uiso
H25A .39487 .75636 .68310 .03866 Uiso
H26A .25946 .73254 .73984 .04272 Uiso
H28A .40870 .25151 .53747 .06814 Uiso
H28B .51600 .32701 .53725 .06814 Uiso
H28C .44436 .50269 .56573 .06814 Uiso
H29A .61252 .34802 .76662 .05287 Uiso
H29B .57213 .56006 .70582 .05287 Uiso
H29C .63961 .38205 .67555 .05287 Uiso
H30A .56022 -.02012 .72264 .04360 Uiso
H30B .58963 .01998 .63311 .04360 Uiso
H30C .48279 -.06409 .63316 .04360 Uiso
H28AA .48536 .14985 .59885 .05096 Uiso
H28AB .55927 .30399 .56391 .05096 Uiso
H28AC .44594 .37615 .54625 .05096 Uiso
H29AA .59908 .17724 .75131 .05415 Uiso
H29AB .62473 .42302 .79327 .05415 Uiso
H29AC .67025 .34052 .71527 .05415 Uiso
H30AA .61116 .66292 .63170 .07573 Uiso
H30AB .56715 .75242 .70899 .07573 Uiso
H30AC .49838 .73787 .61092 .07573 Uiso

loop_
_atom_type_symbol
_atom_type_scat_dispersion_real
_atom_type_scat_dispersion_imag
_atom_type_scat_source
C .017 .009 International_Tables_for_X-Ray_Crystallography
H 0 0 International_Tables_for_X-Ray_Crystallography
N .029 .018 International_Tables_for_X-Ray_Crystallography
O .047 .032 International_Tables_for_X-Ray_Crystallography

loop_
_geom_angle_atom_site_label_1
_geom_angle_atom_site_label_2
_geom_angle_atom_site_label_3
_geom_angle
C3 N1 C9 122.2(7)
C3 N1 C8A 117.0(7)
C3 N1 C8 121.0(11)
C9 N1 C8A 118.2(7)
C9 N1 C8 114.7(11)
C8A N1 C8 31.4(15)
H3 C3 O6 117.6(6)
H3 C3 N1 116.3(6)
O6 C3 N1 126.1(8)
C8A C8 H8AA 71(3)
C8A C8 H8A 151(4)
C8A C8 H8C 90(3)
C8A C8 H8B 45(2)
C8A C8 H8AC 56(2)
C8A C8 N1 73(3)
H8AA C8 H8A 81(3)
H8AA C8 H8C 122(4)
H8AA C8 H8B 29.7(12)
H8AA C8 H8AC 103(3)
H8AA C8 N1 116(3)
H8A C8 H8C 111(3)
H8A C8 H8B 109(3)
H8A C8 H8AC 142(3)
H8A C8 N1 115(3)
H8C C8 H8B 103(3)
H8C C8 H8AC 34.6(10)
H8C C8 N1 109(3)
H8B C8 H8AC 76(2)
H8B C8 N1 108(2)
H8AC C8 N1 98(2)
H8B C8A C8 85(3)
H8B C8A H8AA 31.6(7)
H8B C8A H8AC 104.8(18)
H8B C8A H8AB 82.8(14)
H8B C8A H8C 101.2(15)
H8B C8A N1 137.2(19)
C8 C8A H8AA 57(3)
C8 C8A H8AC 82(2)
C8 C8A H8AB 166(3)
C8 C8A H8C 52(2)
C8 C8A N1 76(3)
H8AA C8A H8AC 111.3(16)
H8AA C8A H8AB 108.9(14)
H8AA C8A H8C 92.3(12)
H8AA C8A N1 109.9(14)
H8AC C8A H8AB 108.6(17)
H8AC C8A H8C 30.3(4)
H8AC C8A N1 109.8(13)
H8AB C8A H8C 138.6(16)
H8AB C8A N1 108.4(13)
H8C C8A N1 96.4(10)
H9C C9 H9B 110.2(9)
H9C C9 H9A 109.1(6)
H9C C9 N1 109.4(6)
H9B C9 H9A 108.7(7)
H9B C9 N1 110.0(6)
H9A C9 N1 109.5(8)
O4 C1 C21 106.4(4)
O4 C1 C11 109.8(3)
O4 C1 C2 109.2(4)
C21 C1 C11 109.8(4)
C21 C1 C2 111.5(4)
C11 C1 C2 110.0(3)
H2 C2 O5 108.9(5)
H2 C2 C31 108.5(5)
H2 C2 C1 108.2(4)
O5 C2 C31 109.8(4)
O5 C2 C1 107.1(4)
C31 C2 C1 114.1(5)
C36 C31 C32 118.9(4)
C36 C31 C3136 59.1(4)
C36 C31 C2 122.7(6)
C32 C31 C3136 59.7(4)
C32 C31 C2 118.4(6)
C3136 C31 C2 178.0(7)
H32 C32 C3136 178.6(6)
H32 C32 C31 119.5(5)
H32 C32 C33 122.1(8)
C3136 C32 C31 60.3(4)
C3136 C32 C33 58.1(5)
C31 C32 C33 118.4(8)
H33 C33 C34 118.3(6)
H33 C33 C3136 174.1(9)
H33 C33 C32 119.5(10)
C34 C33 C3136 61.4(6)
C34 C33 C32 121.8(9)
C3136 C33 C32 60.4(5)
H34 C34 C33 120.3(11)
H34 C34 C35 119.9(11)
H34 C34 C3136 177.3(8)
C33 C34 C35 119.7(6)
C33 C34 C3136 59.7(5)
C35 C34 C3136 60.0(5)
H35 C35 C34 119.8(7)
H35 C35 C3136 177.2(8)
H35 C35 C36 119.9(8)
C34 C35 C3136 61.0(6)
C34 C35 C36 120.3(9)
C3136 C35 C36 59.3(5)
H36 C36 C3136 177.4(6)
H36 C36 C31 119.4(5)
H36 C36 C35 119.6(8)
C3136 C36 C31 61.4(4)
C3136 C36 C35 59.5(5)
C31 C36 C35 120.9(7)
H4 O4 C1 109.5(5)
H5 O5 C2 98.3(5)
C12A C11 C16 106.5(8)
C12A C11 C16A 118.4(8)
C12A C11 C1116A 59.4(5)
C12A C11 C1116 59.2(5)
C12A C11 C12 39.2(7)
C12A C11 C1 120.7(6)
C16 C11 C16A 19.4(11)
C16 C11 C1116A 52.4(7)
C16 C11 C1116 59.2(7)
C16 C11 C12 116.4(8)
C16 C11 C1 121.8(8)
C16A C11 C1116A 59.3(7)
C16A C11 C1116 62.3(7)
C16A C11 C12 114.7(8)
C16A C11 C1 118.3(8)
C1116A C11 C1116 11.4(3)
C1116A C11 C12 65.5(5)
C1116A C11 C1 170.2(5)
C1116 C11 C12 57.3(4)
C1116 C11 C1 178.5(5)
C12 C11 C1 121.5(5)
C12A C12 H12 112.0(10)
C12A C12 C13 94.2(9)
C12A C12 C1116 67.8(9)
C12A C12 C11 61.2(9)
C12A C12 C1116A 59.0(8)
C12A C12 C13A 54.8(8)
H12 C12 C13 120.7(10)
H12 C12 C1116 179.1(9)
H12 C12 C11 119.9(6)
H12 C12 C1116A 170.3(8)
H12 C12 C13A 130.6(10)
C13 C12 C1116 60.2(5)
C13 C12 C11 119.4(8)
C13 C12 C1116A 65.8(6)
C13 C12 C13A 39.3(6)
C1116 C12 C11 59.3(5)
C1116 C12 C1116A 9.2(3)
C1116 C12 C13A 50.0(5)
C11 C12 C1116A 53.9(4)
C11 C12 C13A 95.8(7)
C1116A C12 C13A 48.8(5)
H13 C13 C13A 117.5(11)
H13 C13 C12 118.6(8)
H13 C13 C14 119.9(9)
H13 C13 C1116 178.6(9)
H13 C13 C1116A 173.8(9)
H13 C13 C14A 126.8(9)
C13A C13 C12 86.0(8)
C13A C13 C14 68.6(10)
C13A C13 C1116 63.8(8)
C13A C13 C1116A 56.4(8)
C13A C13 C14A 56.8(10)
C12 C13 C14 121.4(10)
C12 C13 C1116 60.4(6)
C12 C13 C1116A 62.2(6)
C12 C13 C14A 113.7(9)
C14 C13 C1116 61.0(8)
C14 C13 C1116A 59.7(8)
C14 C13 C14A 12.4(9)
C1116 C13 C1116A 7.4(3)
C1116 C13 C14A 54.3(7)
C1116A C13 C14A 51.6(7)
C14A C14 C15 48(3)
C14A C14 C13 120(3)
C14A C14 C1116 80(3)
C14A C14 C13A 77(3)
C14A C14 C17 101(3)
C14A C14 C15A 64(4)
C14A C14 C1116A 69(3)
C14A C14 C17A 80(3)
C15 C14 C13 117.8(12)
C15 C14 C1116 58.0(9)
C15 C14 C13A 97.4(13)
C15 C14 C17 123.2(14)
C15 C14 C15A 16.6(12)
C15 C14 C1116A 51.2(9)
C15 C14 C17A 107.4(13)
C13 C14 C1116 59.8(7)
C13 C14 C13A 45.2(8)
C13 C14 C17 119.0(13)
C13 C14 C15A 114.0(12)
C13 C14 C1116A 67.3(7)
C13 C14 C17A 132.4(13)
C1116 C14 C13A 56.3(7)
C1116 C14 C17 178.9(15)
C1116 C14 C15A 56.9(9)
C1116 C14 C1116A 10.6(3)
C1116 C14 C17A 159.5(14)
C13A C14 C17 123.1(14)
C13A C14 C15A 106.2(12)
C13A C14 C1116A 55.0(7)
C13A C14 C17A 117.5(13)
C17 C14 C15A 124.1(14)
C17 C14 C1116A 170.3(15)
C17 C14 C17A 21.4(9)
C15A C14 C1116A 53.4(9)
C15A C14 C17A 113.6(13)
C1116A C14 C17A 148.9(14)
C15A C15 H15 91(4)
C15A C15 C14A 112(4)
C15A C15 H15A 53(3)
C15A C15 C1116A 94(3)
C15A C15 C1116 85(3)
C15A C15 C16 78(3)
C15A C15 C14 97(4)
C15A C15 C16A 61(3)
H15 C15 C14A 113.1(16)
H15 C15 H15A 38.6(7)
H15 C15 C1116A 172(2)
H15 C15 C1116 176(2)
H15 C15 C16 119.8(17)
H15 C15 C14 117.2(15)
H15 C15 C16A 119.5(16)
C14A C15 H15A 119.9(16)
C14A C15 C1116A 71.7(13)
C14A C15 C1116 67.3(13)
C14A C15 C16 126.1(18)
C14A C15 C14 15.1(12)
C14A C15 C16A 126.7(17)
H15A C15 C1116A 145.9(18)
H15A C15 C1116 137.7(17)
H15A C15 C16 107.8(15)
H15A C15 C14 113.0(15)
H15A C15 C16A 97.3(14)
C1116A C15 C1116 11.6(4)
C1116A C15 C16 54.6(10)
C1116A C15 C14 69.3(11)
C1116A C15 C16A 57.3(9)
C1116 C15 C16 60.6(10)
C1116 C15 C14 62.2(10)
C1116 C15 C16A 59.6(9)
C16 C15 C14 122.8(16)
C16 C15 C16A 17.0(11)
C14 C15 C16A 118.4(15)
C16A C16 H16 90(3)
C16A C16 C1116A 99(3)
C16A C16 H16A 42(3)
C16A C16 C15A 83(3)
C16A C16 C11 80(3)
C16A C16 C15 101(3)
C16A C16 C1116 89(3)
H16 C16 C1116A 171.4(18)
H16 C16 H16A 47.7(7)
H16 C16 C15A 116.1(16)
H16 C16 C11 119.3(13)
H16 C16 C15 118.9(15)
H16 C16 C1116 176.9(19)
C1116A C16 H16A 140.6(17)
C1116A C16 C15A 63.1(12)
C1116A C16 C11 64.8(8)
C1116A C16 C15 57.4(11)
C1116A C16 C1116 10.0(4)
H16A C16 C15A 102.4(15)
H16A C16 C11 101.4(10)
H16A C16 C15 118.2(16)
H16A C16 C1116 130.5(15)
C15A C16 C11 121.7(15)
C15A C16 C15 18.1(12)
C15A C16 C1116 61.1(11)
C11 C16 C15 121.8(15)
C11 C16 C1116 63.0(8)
C15 C16 C1116 58.9(10)
C12 C12A H12A 97.4(11)
C12 C12A C11 79.6(10)
C12 C12A C1116A 83.3(10)
C12 C12A C1116 71.8(9)
C12 C12A C13A 90.8(10)
H12A C12A C11 119.9(8)
H12A C12A C1116A 177.7(11)
H12A C12A C1116 168.0(12)
H12A C12A C13A 118.5(11)
C11 C12A C1116A 62.4(6)
C11 C12A C1116 64.2(6)
C11 C12A C13A 121.5(9)
C1116A C12A C1116 11.9(4)
C1116A C12A C13A 59.2(7)
C1116 C12A C13A 58.1(7)
H13A C13A C13 101.2(11)
H13A C13A C1116 171.1(13)
H13A C13A C1116A 176.8(13)
H13A C13A C14A 118.5(11)
H13A C13A C12A 120.4(10)
H13A C13A C14 115.9(10)
H13A C13A C12 121.2(10)
C13 C13A C1116 69.9(9)
C13 C13A C1116A 82.0(10)
C13 C13A C14A 82.3(12)
C13 C13A C12A 89.0(10)
C13 C13A C14 66.2(10)
C13 C13A C12 54.7(7)
C1116 C13A C1116A 12.1(4)
C1116 C13A C14A 62.0(9)
C1116 C13A C12A 60.2(7)
C1116 C13A C14 61.8(8)
C1116 C13A C12 53.5(6)
C1116A C13A C14A 62.2(9)
C1116A C13A C12A 58.8(7)
C1116A C13A C14 65.8(9)
C1116A C13A C12 60.3(6)
C14A C13A C12A 121.0(12)
C14A C13A C14 16.6(11)
C14A C13A C12 110.5(11)
C12A C13A C14 121.7(12)
C12A C13A C12 34.4(6)
C14 C13A C12 101.9(10)
C14 C14A C15 117(4)
C14 C14A C15A 100(4)
C14 C14A C13A 87(3)
C14 C14A C1116 84(3)
C14 C14A C1116A 95(3)
C14 C14A C17A 86(3)
C14 C14A C17 64(3)
C14 C14A C13 47(3)
C15 C14A C15A 17.0(14)
C15 C14A C13A 112.2(15)
C15 C14A C1116 63.4(12)
C15 C14A C1116A 57.5(11)
C15 C14A C17A 122.9(16)
C15 C14A C17 131.1(17)
C15 C14A C13 116.1(15)
C15A C14A C13A 115.9(14)
C15A C14A C1116 60.3(10)
C15A C14A C1116A 58.1(10)
C15A C14A C17A 122.8(15)
C15A C14A C17 123.8(16)
C15A C14A C13 107.2(13)
C13A C14A C1116 57.5(8)
C13A C14A C1116A 57.9(8)
C13A C14A C17A 121.2(15)
C13A C14A C17 116.6(14)
C13A C14A C13 40.8(8)
C1116 C14A C1116A 11.5(4)
C1116 C14A C17A 169.3(16)
C1116 C14A C17 148.3(16)
C1116 C14A C13 54.3(7)
C1116A C14A C17A 178.6(16)
C1116A C14A C17 159.8(16)
C1116A C14A C13 63.2(7)
C17A C14A C17 21.0(8)
C17A C14A C13 116.9(13)
C17 C14A C13 99.5(12)
C15 C15A H15A 108(4)
C15 C15A H15 66(3)
C15 C15A C1116A 68(3)
C15 C15A C16 84(3)
C15 C15A C14A 51(3)
C15 C15A C16A 103(3)
C15 C15A C1116 77(3)
C15 C15A C14 67(4)
H15A C15A H15 42.1(7)
H15A C15A C1116A 175(2)
H15A C15A C16 124.1(18)
H15A C15A C14A 117.9(15)
H15A C15A C16A 119.5(17)
H15A C15A C1116 173(2)
H15A C15A C14 118.4(14)
H15 C15A C1116A 133.3(18)
H15 C15A C16 114.6(17)
H15 C15A C14A 92.9(14)
H15 C15A C16A 125.8(18)
H15 C15A C1116 142.5(18)
H15 C15A C14 103.1(13)
C1116A C15A C16 53.2(10)
C1116A C15A C14A 62.4(11)
C1116A C15A C16A 59.8(10)
C1116A C15A C1116 11.7(4)
C1116A C15A C14 63.5(10)
C16 C15A C14A 111.8(17)
C16 C15A C16A 19.3(11)
C16 C15A C1116 60.4(10)
C16 C15A C14 116.4(16)
C14A C15A C16A 122.2(16)
C14A C15A C1116 61.0(11)
C14A C15A C14 15.5(11)
C16A C15A C1116 62.9(10)
C16A C15A C14 121.4(15)
C1116 C15A C14 58.5(9)
C16 C16A H16A 121(3)
C16 C16A H16 65(3)
C16 C16A C1116A 62(3)
C16 C16A C11 80(3)
C16 C16A C15A 77(3)
C16 C16A C1116 73(3)
C16 C16A C15 62(3)
H16A C16A H16 55.2(8)
H16A C16A C1116A 177.3(18)
H16A C16A C11 120.1(12)
H16A C16A C15A 119.5(16)
H16A C16A C1116 166.5(17)
H16A C16A C15 128.4(14)
H16 C16A C1116A 127.1(15)
H16 C16A C11 112.0(14)
H16 C16A C15A 107.6(13)
H16 C16A C1116 138.1(14)
H16 C16A C15 101.4(12)
C1116A C16A C11 61.1(7)
C1116A C16A C15A 59.0(10)
C1116A C16A C1116 11.0(4)
C1116A C16A C15 50.8(9)
C11 C16A C15A 119.8(14)
C11 C16A C1116 61.2(7)
C11 C16A C15 111.2(13)
C15A C16A C1116 58.9(10)
C15A C16A C15 15.9(11)
C1116 C16A C15 54.1(9)
C17A C17 C18A 100(2)
C17A C17 C20A 84(2)
C17A C17 C14 91(2)
C17A C17 C18 57(2)
C17A C17 C20 71(2)
C17A C17 C19 156(2)
C17A C17 C14A 77(2)
C18A C17 C20A 124.0(16)
C18A C17 C14 118.7(17)
C18A C17 C18 130.6(17)
C18A C17 C20 30.2(15)
C18A C17 C19 76.1(15)
C18A C17 C14A 120.7(16)
C20A C17 C14 117.0(14)
C20A C17 C18 28.4(12)
C20A C17 C20 126.8(15)
C20A C17 C19 79.0(12)
C20A C17 C14A 114.6(14)
C14 C17 C18 105.7(13)
C14 C17 C20 109.8(14)
C14 C17 C19 112.0(12)
C14 C17 C14A 14.2(9)
C18 C17 C20 116.1(16)
C18 C17 C19 107.4(14)
C18 C17 C14A 97.4(13)
C20 C17 C19 106.0(14)
C20 C17 C14A 104.5(13)
C19 C17 C14A 126.1(12)
C20A C18 H20AA 76(2)
C20A C18 H18C 73(2)
C20A C18 H18B 175(3)
C20A C18 H18A 67(2)
C20A C18 C17A 96(2)
C20A C18 C17 74(2)
H20AA C18 H18C 94(2)
H20AA C18 H18B 98.7(17)
H20AA C18 H18A 23.7(5)
H20AA C18 C17A 149.3(18)
H20AA C18 C17 132.7(18)
H18C C18 H18B 106.4(17)
H18C C18 H18A 111(2)
H18C C18 C17A 111.8(17)
H18C C18 C17 110.9(16)
H18B C18 H18A 108.5(16)
H18B C18 C17A 89.3(18)
H18B C18 C17 111(2)
H18A C18 C17A 125.9(16)
H18A C18 C17 109.3(15)
C17A C18 C17 22.7(10)
H19C C19 H19A 108.9(11)
H19C C19 H19B 109.2(15)
H19C C19 H18AC 98.1(10)
H19C C19 C17 110.2(13)
H19A C19 H19B 108.8(13)
H19A C19 H18AC 48.4(7)
H19A C19 C17 110.3(14)
H19B C19 H18AC 150.0(13)
H19B C19 C17 109.4(11)
H18AC C19 C17 70.7(10)
C18A C20 H18AB 80(3)
C18A C20 H20A 75(3)
C18A C20 H20B 82(2)
C18A C20 H20C 165(3)
C18A C20 H18AA 50.6(19)
C18A C20 C17A 79(2)
C18A C20 C17 58(2)
H18AB C20 H20A 5.3(3)
H18AB C20 H20B 112(2)
H18AB C20 H20C 105(2)
H18AB C20 H18AA 101(2)
H18AB C20 C17A 131(2)
H18AB C20 C17 115(2)
H20A C20 H20B 111(2)
H20A C20 H20C 110(2)
H20A C20 H18AA 97.3(19)
H20A C20 C17A 128(2)
H20A C20 C17 111(2)
H20B C20 H20C 108(2)
H20B C20 H18AA 31.8(6)
H20B C20 C17A 109(2)
H20B C20 C17 108.5(17)
H20C C20 H18AA 139(2)
H20C C20 C17A 87.1(16)
H20C C20 C17 108.2(17)
H18AA C20 C17A 99.4(15)
H18AA C20 C17 88.2(14)
C17A C20 C17 22.6(9)
C17 C17A C18 101(2)
C17 C17A C20 86(2)
C17 C17A C19A 167(2)
C17 C17A C18A 57(2)
C17 C17A C20A 74(2)
C17 C17A C14A 82.3(19)
C17 C17A C14 67.8(18)
C18 C17A C20 140.8(15)
C18 C17A C19A 84.2(13)
C18 C17A C18A 131.0(16)
C18 C17A C20A 28.3(13)
C18 C17A C14A 109.3(13)
C18 C17A C14 110.8(13)
C20 C17A C19A 82.5(14)
C20 C17A C18A 30.0(14)
C20 C17A C20A 128.6(14)
C20 C17A C14A 109.8(14)
C20 C17A C14 107.5(14)
C19A C17A C18A 110.3(14)
C19A C17A C20A 108.5(12)
C19A C17A C14A 108.0(12)
C19A C17A C14 122.4(12)
C18A C17A C20A 107.0(14)
C18A C17A C14A 109.7(14)
C18A C17A C14 100.2(14)
C20A C17A C14A 113.3(12)
C20A C17A C14 107.3(12)
C14A C17A C14 14.6(9)
C20 C18A H18AA 92(3)
C20 C18A H18AC 156(4)
C20 C18A H18AB 53(2)
C20 C18A H20A 61(3)
C20 C18A H20B 58(2)
C20 C18A C17 92(3)
C20 C18A C17A 71(2)
H18AA C18A H18AC 109(2)
H18AA C18A H18AB 109(2)
H18AA C18A H20A 111(2)
H18AA C18A H20B 34.0(8)
H18AA C18A C17 118(2)
H18AA C18A C17A 111(2)
H18AC C18A H18AB 107(3)
H18AC C18A H20A 99(2)
H18AC C18A H20B 142.2(18)
H18AC C18A C17 88.4(17)
H18AC C18A C17A 110.8(17)
H18AB C18A H20A 8.9(2)
H18AB C18A H20B 87.0(18)
H18AB C18A C17 121.3(17)
H18AB C18A C17A 109.4(17)
H20A C18A H20B 92.7(18)
H20A C18A C17 124.3(17)
H20A C18A C17A 115.4(16)
H20B C18A C17 114(2)
H20B C18A C17A 96(2)
C17 C18A C17A 22.6(10)
H19AC C19A H19AA 110.2(10)
H19AC C19A H19AB 109.9(11)
H19AC C19A C17A 108.7(11)
H19AA C19A H19AB 109.5(11)
H19AA C19A C17A 108.4(10)
H19AB C19A C17A 110.3(9)
C18 C20A H18A 70(2)
C18 C20A H20AC 148(2)
C18 C20A H20AB 104(2)
C18 C20A H20AA 59(2)
C18 C20A H18C 64(2)
C18 C20A C17 77(2)
C18 C20A C17A 56(2)
H18A C20A H20AC 89.9(14)
H18A C20A H20AB 131(2)
H18A C20A H20AA 23.6(4)
H18A C20A H18C 108(2)
H18A C20A C17 112.1(14)
H18A C20A C17A 105.8(13)
H20AC C20A H20AB 108.2(16)
H20AC C20A H20AA 109.8(15)
H20AC C20A H18C 147.6(17)
H20AC C20A C17 88.0(16)
H20AC C20A C17A 109.9(17)
H20AB C20A H20AA 111(2)
H20AB C20A H18C 40.0(7)
H20AB C20A C17 113.4(14)
H20AB C20A C17A 109.3(13)
H20AA C20A H18C 84.3(17)
H20AA C20A C17 123.6(15)
H20AA C20A C17A 109.0(14)
H18C C20A C17 108.7(14)
H18C C20A C17A 91.5(12)
C17 C20A C17A 22.5(9)
C26 C21 C22A 90.2(9)
C26 C21 C2126 62.1(6)
C26 C21 C22 119.8(8)
C26 C21 C1 127.4(8)
C26 C21 C2126A 42.1(6)
C26 C21 C26A 30.3(6)
C22A C21 C2126 37.5(7)
C22A C21 C22 37.0(7)
C22A C21 C1 134.3(8)
C22A C21 C2126A 56.5(7)
C22A C21 C26A 109.2(8)
C2126 C21 C22 57.7(5)
C2126 C21 C1 170.3(7)
C2126 C21 C2126A 21.0(4)
C2126 C21 C26A 72.9(6)
C22 C21 C1 112.7(6)
C22 C21 C2126A 78.3(6)
C22 C21 C26A 123.7(7)
C1 C21 C2126A 168.6(7)
C1 C21 C26A 116.1(7)
C2126A C21 C26A 52.8(6)
C22A C22 H22 144.0(14)
C22A C22 H22A 63.9(9)
C22A C22 C2126 36.5(9)
C22A C22 C23 73.8(12)
C22A C22 C21 57.5(10)
H22 C22 H22A 84.2(8)
H22 C22 C2126 174.7(11)
H22 C22 C23 124.3(11)
H22 C22 C21 118.3(9)
H22A C22 C2126 98.4(6)
H22A C22 C23 89.1(7)
H22A C22 C21 100.7(7)
C2126 C22 C23 60.6(7)
C2126 C22 C21 56.8(5)
C23 C22 C21 117.3(9)
H23 C23 C23A 134.2(15)
H23 C23 C22 119.3(10)
H23 C23 C2126 170.6(8)
H23 C23 C24 120.9(11)
H23 C23 C22A 149.6(12)
C23A C23 C22 103.9(15)
C23A C23 C2126 51.2(12)
C23A C23 C24 28.7(14)
C23A C23 C22A 67.3(15)
C22 C23 C2126 59.6(7)
C22 C23 C24 119.0(11)
C22 C23 C22A 37.2(7)
C2126 C23 C24 59.3(8)
C2126 C23 C22A 35.1(6)
C24 C23 C22A 87.8(10)
C23A C24 C24A 132(3)
C23A C24 C25 94(2)
C23A C24 C2126 51.4(17)
C23A C24 C2126A 70(2)
C23A C24 C23 43.3(17)
C23A C24 C27 131(2)
C24A C24 C25 41.0(16)
C24A C24 C2126 97.4(19)
C24A C24 C2126A 75.2(18)
C24A C24 C23 154.6(19)
C24A C24 C27 83.3(17)
C25 C24 C2126 58.1(9)
C25 C24 C2126A 37.0(8)
C25 C24 C23 118.0(12)
C25 C24 C27 123.4(14)
C2126 C24 C2126A 22.1(4)
C2126 C24 C23 59.8(7)
C2126 C24 C27 175.3(9)
C2126A C24 C23 81.4(8)
C2126A C24 C27 157.8(15)
C23 C24 C27 118.5(13)
C2126A C25 C24A 108(2)
C2126A C25 C25A 100.2(15)
C2126A C25 H25 165.3(18)
C2126A C25 C2126 15.7(6)
C2126A C25 C24 76.6(12)
C2126A C25 C26 46.6(10)
C2126A C25 C23A 59.5(12)
C2126A C25 C26A 56.2(10)
C24A C25 C25A 96(2)
C24A C25 H25 82.0(18)
C24A C25 C2126 97.5(19)
C24A C25 C24 35.8(18)
C24A C25 C26 154.5(19)
C24A C25 C23A 62(2)
C24A C25 C26A 139.6(14)
C25A C25 H25 67.7(12)
C25A C25 C2126 113.3(13)
C25A C25 C24 118.4(15)
C25A C25 C26 85.5(14)
C25A C25 C23A 137.7(15)
C25A C25 C26A 56.6(12)
H25 C25 C2126 179.0(14)
H25 C25 C24 116.0(14)
H25 C25 C26 121.6(14)
H25 C25 C23A 135.1(14)
H25 C25 C26A 109.1(12)
C2126 C25 C24 63.3(9)
C2126 C25 C26 59.0(8)
C2126 C25 C23A 44.0(9)
C2126 C25 C26A 71.9(8)
C24 C25 C26 122.3(13)
C24 C25 C23A 27.2(11)
C24 C25 C26A 127.0(11)
C26 C25 C23A 99.9(13)
C26 C25 C26A 29.6(7)
C23A C25 C26A 115.7(12)
C26A C26 C2126A 96.9(15)
C26A C26 H26 72.8(14)
C26A C26 C21 101.9(12)
C26A C26 C2126 107.8(14)
C26A C26 C25 93.5(14)
C26A C26 C25A 58.9(12)
C2126A C26 H26 153.0(13)
C2126A C26 C21 85.0(10)
C2126A C26 C2126 21.3(5)
C2126A C26 C25 38.9(8)
C2126A C26 C25A 58.8(9)
H26 C26 C21 121.1(10)
H26 C26 C2126 173.5(10)
H26 C26 C25 115.4(11)
H26 C26 C25A 95.3(10)
C21 C26 C2126 65.3(7)
C21 C26 C25 123.5(12)
C21 C26 C25A 132.9(10)
C2126 C26 C25 58.2(8)
C2126 C26 C25A 79.8(9)
C25 C26 C25A 35.5(8)
C2126 C22A C22 104.6(14)
C2126 C22A H22A 158.2(16)
C2126 C22A C21 78.3(10)
C2126 C22A C2126A 14.1(5)
C2126 C22A C23A 51.8(11)
C2126 C22A C23 70.6(11)
C22 C22A H22A 65.6(11)
C22 C22A C21 85.6(12)
C22 C22A C2126A 115.0(13)
C22 C22A C23A 110.6(15)
C22 C22A C23 69.0(11)
H22A C22A C21 118.4(13)
H22A C22A C2126A 170.4(14)
H22A C22A C23A 111.5(13)
H22A C22A C23 87.6(10)
C21 C22A C2126A 70.9(8)
C21 C22A C23A 129.7(13)
C21 C22A C23 132.3(10)
C2126A C22A C23A 59.0(10)
C2126A C22A C23 83.9(10)
C23A C22A C23 42.3(10)
C24 C23A H23A 103(3)
C24 C23A C23 108(2)
C24 C23A C2126 98(2)
C24 C23A C2126A 80(2)
C24 C23A C24A 25.3(18)
C24 C23A C22A 135(2)
C24 C23A C25 59(2)
H23A C23A C23 83.4(16)
H23A C23A C2126 158(2)
H23A C23A C2126A 173(2)
H23A C23A C24A 117.4(19)
H23A C23A C22A 120.5(19)
H23A C23A C25 143.3(17)
C23 C23A C2126 82.6(14)
C23 C23A C2126A 101.6(15)
C23 C23A C24A 128(2)
C23 C23A C22A 70.4(13)
C23 C23A C25 130.8(16)
C2126 C23A C2126A 22.8(6)
C2126 C23A C24A 85.1(15)
C2126 C23A C22A 37.6(9)
C2126 C23A C25 56.7(10)
C2126A C23A C24A 63.5(12)
C2126A C23A C22A 57.7(10)
C2126A C23A C25 34.0(7)
C24A C23A C22A 121.0(17)
C24A C23A C25 34.9(11)
C22A C23A C25 88.0(13)
C24 C24A C25 103(2)
C24 C24A H25 151(2)
C24 C24A C25A 127.4(18)
C24 C24A C23A 22.5(15)
C24 C24A C2126A 72.2(16)
C24 C24A C27A 105(2)
C24 C24A C27 67.9(18)
C24 C24A C2126 54.7(14)
C25 C24A H25 52.2(15)
C25 C24A C25A 42.9(14)
C25 C24A C23A 83(2)
C25 C24A C2126A 35.3(11)
C25 C24A C27A 147(2)
C25 C24A C27 166(2)
C25 C24A C2126 50.9(13)
H25 C24A C25A 48.3(10)
H25 C24A C23A 128.4(16)
H25 C24A C2126A 87.0(12)
H25 C24A C27A 95.4(14)
H25 C24A C27 132.0(12)
H25 C24A C2126 103.1(12)
C25A C24A C23A 116.2(15)
C25A C24A C2126A 59.4(10)
C25A C24A C27A 124(2)
C25A C24A C27 151.0(16)
C25A C24A C2126 76.0(10)
C23A C24A C2126A 56.9(12)
C23A C24A C27A 120(2)
C23A C24A C27 86.0(17)
C23A C24A C2126 40.4(10)
C2126A C24A C27A 177(2)
C2126A C24A C27 139.7(18)
C2126A C24A C2126 17.5(4)
C27A C24A C27 37.5(8)
C27A C24A C2126 160(2)
C27 C24A C2126 122.5(16)
C25 C25A H25A 143.3(15)
C25 C25A H25 58.5(10)
C25 C25A C24A 40.6(13)
C25 C25A C26A 88.8(15)
C25 C25A C2126A 38.2(11)
C25 C25A C26 59.0(12)
H25A C25A H25 84.8(10)
H25A C25A C24A 121.0(14)
H25A C25A C26A 116.8(14)
H25A C25A C2126A 176.0(15)
H25A C25A C26 137.6(15)
H25 C25A C24A 59.6(10)
H25 C25A C26A 125.5(13)
H25 C25A C2126A 96.3(11)
H25 C25A C26 99.8(10)
C24A C25A C26A 122.2(16)
C24A C25A C2126A 62.7(11)
C24A C25A C26 96.5(13)
C26A C25A C2126A 59.5(9)
C26A C25A C26 30.5(7)
C2126A C25A C26 38.4(7)
C26 C26A H26A 132(2)
C26 C26A H26 62.7(12)
C26 C26A C2126A 46.8(11)
C26 C26A C25A 90.6(14)
C26 C26A C21 47.8(11)
C26 C26A C25 56.9(11)
H26A C26A H26 75.0(10)
H26A C26A C2126A 176.2(14)
H26A C26A C25A 123.0(15)
H26A C26A C21 115.9(11)
H26A C26A C25 151.9(13)
H26 C26A C2126A 105.8(9)
H26 C26A C25A 105.8(10)
H26 C26A C21 90.8(9)
H26 C26A C25 94.0(8)
C2126A C26A C25A 60.6(9)
C2126A C26A C21 60.4(7)
C2126A C26A C25 31.9(6)
C25A C26A C21 121.0(12)
C25A C26A C25 34.6(8)
C21 C26A C25 89.5(9)
C27A C27 H28AA 134.0(13)
C27A C27 C28A 84.0(15)
C27A C27 C28 84.1(13)
C27A C27 C30 142.5(12)
C27A C27 C29 37.3(11)
C27A C27 C24 92.3(14)
C27A C27 C24A 63.9(14)
H28AA C27 C28A 50.2(11)
H28AA C27 C28 55.2(9)
H28AA C27 C30 56.4(6)
H28AA C27 C29 132.4(10)
H28AA C27 C24 119.0(8)
H28AA C27 C24A 136.5(8)
C28A C27 C28 21.1(11)
C28A C27 C30 97.6(13)
C28A C27 C29 97.9(13)
C28A C27 C24 130.5(12)
C28A C27 C24A 118.2(14)
C28 C27 C30 110.3(11)
C28 C27 C29 109.1(12)
C28 C27 C24 109.4(9)
C28 C27 C24A 100.0(11)
C30 C27 C29 106.1(8)
C30 C27 C24 113.4(10)
C30 C27 C24A 140.1(11)
C29 C27 C24 108.5(11)
C29 C27 C24A 87.0(10)
C24 C27 C24A 28.8(11)
H28AC C28 C28A 156(5)
H28AC C28 H28A 67(2)
H28AC C28 H28B 93(3)
H28AC C28 H28C 54(3)
H28AC C28 H28AA 141(3)
H28AC C28 C27 156(3)
C28A C28 H28A 123(4)
C28A C28 H28B 64(3)
C28A C28 H28C 126(3)
C28A C28 H28AA 49(3)
C28A C28 C27 46(3)
H28A C28 H28B 108.9(18)
H28A C28 H28C 109.6(15)
H28A C28 H28AA 75.7(14)
H28A C28 C27 108.8(17)
H28B C28 H28C 110(2)
H28B C28 H28AA 88.3(15)
H28B C28 C27 109.7(13)
H28C C28 H28AA 157.4(18)
H28C C28 C27 110.2(15)
H28AA C28 C27 48.8(8)
C29A C29 C27A 138(3)
C29A C29 H29B 132(3)
C29A C29 H29C 89(2)
C29A C29 H29A 23.9(19)
C29A C29 H29AC 55(2)
C29A C29 C27 102(2)
C27A C29 H29B 71.1(15)
C27A C29 H29C 119(2)
C27A C29 H29A 131(2)
C27A C29 H29AC 152(2)
C27A C29 C27 41.6(13)
H29B C29 H29C 109.6(17)
H29B C29 H29A 109.6(16)
H29B C29 H29AC 121.4(15)
H29B C29 C27 112.2(12)
H29C C29 H29A 107.5(13)
H29C C29 H29AC 36.0(5)
H29C C29 C27 109.0(14)
H29A C29 H29AC 71.5(9)
H29A C29 C27 108.8(14)
H29AC C29 C27 122.9(14)
H30C C30 H30A 109.4(10)
H30C C30 H30B 110.9(9)
H30C C30 H28AA 75.1(5)
H30C C30 C27 108.7(7)
H30A C30 H30B 108.7(7)
H30A C30 H28AA 156.1(10)
H30A C30 C27 109.8(8)
H30B C30 H28AA 90.5(7)
H30B C30 C27 109.4(9)
H28AA C30 C27 48.5(5)
C29 C27A C27 101.1(19)
C29 C27A H29B 55.6(13)
C29 C27A C28A 114(2)
C29 C27A C24A 124.4(17)
C29 C27A C29A 17.7(14)
C29 C27A C30A 88.3(17)
C27 C27A H29B 155.3(15)
C27 C27A C28A 52.4(12)
C27 C27A C24A 78.6(16)
C27 C27A C29A 87.2(14)
C27 C27A C30A 159.8(15)
H29B C27A C28A 140.0(17)
H29B C27A C24A 106.6(14)
H29B C27A C29A 68.3(11)
H29B C27A C30A 41.3(8)
C28A C27A C24A 109.2(14)
C28A C27A C29A 113.2(15)
C28A C27A C30A 107.5(14)
C24A C27A C29A 111.1(14)
C24A C27A C30A 110.9(16)
C29A C27A C30A 104.8(13)
C28 C28A H28B 81(3)
C28 C28A H28AC 10(2)
C28 C28A H28AA 104(3)
C28 C28A H28AB 120(4)
C28 C28A C27 113(3)
C28 C28A C27A 106(3)
H28B C28A H28AC 70.9(17)
H28B C28A H28AA 114(2)
H28B C28A H28AB 40.7(10)
H28B C28A C27 166.8(19)
H28B C28A C27A 134(2)
H28AC C28A H28AA 110.0(16)
H28AC C28A H28AB 111(2)
H28AC C28A C27 122(2)
H28AC C28A C27A 110(2)
H28AA C28A H28AB 108(2)
H28AA C28A C27 64.4(15)
H28AA C28A C27A 108(2)
H28AB C28A C27 126.2(17)
H28AB C28A C27A 110.0(16)
C27 C28A C27A 43.6(12)
H29A C29A C29 119(4)
H29A C29A H29AA 86(3)
H29A C29A H29AC 124(3)
H29A C29A H29AB 23.2(16)
H29A C29A H29C 148(3)
H29A C29A C27A 113(3)
C29 C29A H29AA 131(3)
C29 C29A H29AC 90(3)
C29 C29A H29AB 105(3)
C29 C29A H29C 56(2)
C29 C29A C27A 24.0(17)
H29AA C29A H29AC 111(2)
H29AA C29A H29AB 108.6(19)
H29AA C29A H29C 123(2)
H29AA C29A C27A 109.3(15)
H29AC C29A H29AB 108.7(17)
H29AC C29A H29C 36.5(7)
H29AC C29A C27A 110.2(17)
H29AB C29A H29C 125(2)
H29AB C29A C27A 109.3(17)
H29C C29A C27A 73.8(11)
H30AA C30A H30AB 109.9(12)
H30AA C30A H30AC 109.7(17)
H30AA C30A H29B 102.6(12)
H30AA C30A C27A 110.1(14)
H30AB C30A H30AC 108.6(15)
H30AB C30A H29B 70.4(12)
H30AB C30A C27A 109.5(15)
H30AC C30A H29B 145.3(17)
H30AC C30A C27A 109.0(12)
H29B C30A C27A 45.7(8)
H8AA H8B C8A 100.3(14)
H8AA H8B C8 55.9(17)
C8A H8B C8 50(2)
H8AC H8C C8 85.5(18)
H8AC H8C C8A 47.4(8)
C8 H8C C8A 38(2)
H8B H8AA C8 94(2)
H8B H8AA C8A 48.1(10)
C8 H8AA C8A 51(2)
H8C H8AC C8A 102.3(10)
H8C H8AC C8 59.9(14)
C8A H8AC C8 42.4(17)
H15A H15 C15 86.4(12)
H15A H15 C15A 63.4(11)
C15 H15 C15A 23.1(16)
C16 H16 C16A 25.0(14)
H15 H15A C15A 74.5(11)
H15 H15A C15 55.0(9)
C15A H15A C15 19.6(14)
C16A H16A C16 17.6(13)
H20AA H18A C20A 80.1(12)
H20AA H18A C18 61.0(11)
C20A H18A C18 42.8(15)
H20AB H18C C18 108.8(12)
H20AB H18C C20A 67.1(9)
C18 H18C C20A 42.4(15)
H18AC H19A C19 77.5(9)
H18AB H20A C20 27.2(14)
H18AB H20A C18A 71.2(15)
C20 H20A C18A 44(2)
H18AA H20B C20 94.6(15)
H18AA H20B C18A 54.7(10)
C20 H20B C18A 39.9(18)
H20B H18AA C18A 91.3(16)
H20B H18AA C20 53.6(12)
C18A H18AA C20 38(2)
H20A H18AB C20 147.5(16)
H20A H18AB C18A 100.0(16)
C20 H18AB C18A 47(2)
H19A H18AC C18A 157.7(14)
H19A H18AC C19 54.1(7)
C18A H18AC C19 103.6(16)
H18A H20AA C18 95.2(11)
H18A H20AA C20A 76.3(11)
C18 H20AA C20A 44.9(16)
H18C H20AB C20A 72.9(12)
C25 H25 C25A 53.9(11)
C25 H25 C24A 45.7(11)
C25A H25 C24A 72.1(11)
C26 H26 C26A 44.5(9)
C22A H22A C22 50.5(8)
H28AC H28A C28 25.0(11)
H28AB H28B C28A 78.3(10)
H28AB H28B C28 113.6(8)
C28A H28B C28 36.0(14)
H28AC H28C C28 24.2(9)
C29A H29A H29AB 139(3)
C29A H29A C29 37(3)
H29AB H29A C29 113.2(10)
C29 H29B C30A 127.5(14)
C29 H29B C27A 53.3(12)
C30A H29B C27A 93.0(11)
H29AC H29C C29 89.2(9)
H29AC H29C C29A 55.6(8)
C29 H29C C29A 35.5(13)
C28A H28AA C27 65.4(16)
C28A H28AA C28 26.6(11)
C28A H28AA C30 124.2(11)
C27 H28AA C28 75.9(9)
C27 H28AA C30 75.2(7)
C28 H28AA C30 147.7(8)
H28B H28AB C28A 61.0(12)
C28 H28AC H28C 102(3)
C28 H28AC H28A 88(3)
C28 H28AC C28A 14(3)
H28C H28AC H28A 138.126(3)
H28C H28AC C28A 103.6(13)
H28A H28AC C28A 95.1(12)
H29A H29AB C29A 17.5(12)
H29C H29AC C29A 88.0(10)
H29C H29AC C29 54.8(8)
C29A H29AC C29 35.1(14)
C1116A C1116 C13A 86.7(17)
C1116A C1116 C15 62.6(16)
C1116A C1116 C12A 79.6(16)
C1116A C1116 C16 48.3(17)
C1116A C1116 C15A 75.7(17)
C1116A C1116 C13 133.1(18)
C1116A C1116 C14A 86.0(16)
C1116A C1116 C12 118.6(16)
C1116A C1116 C14 102.6(15)
C1116A C1116 C11 74.6(13)
C1116A C1116 C16A 66.8(17)
C13A C1116 C15 102.7(10)
C13A C1116 C12A 61.7(7)
C13A C1116 C16 135.1(10)
C13A C1116 C15A 117.4(9)
C13A C1116 C13 46.3(7)
C13A C1116 C14A 60.5(9)
C13A C1116 C12 76.5(7)
C13A C1116 C14 61.8(8)
C13A C1116 C11 117.6(6)
C13A C1116 C16A 153.5(10)
C15 C1116 C12A 140.4(11)
C15 C1116 C16 60.5(10)
C15 C1116 C15A 18.0(12)
C15 C1116 C13 119.1(9)
C15 C1116 C14A 49.3(11)
C15 C1116 C12 178.4(9)
C15 C1116 C14 59.9(10)
C15 C1116 C11 118.2(9)
C15 C1116 C16A 66.3(10)
C12A C1116 C16 103.2(9)
C12A C1116 C15A 155.2(11)
C12A C1116 C13 78.1(6)
C12A C1116 C14A 120.9(10)
C12A C1116 C12 40.5(6)
C12A C1116 C14 123.3(9)
C12A C1116 C11 56.6(5)
C12A C1116 C16A 110.4(9)
C16 C1116 C15A 58.5(10)
C16 C1116 C13 178.4(10)
C16 C1116 C14A 108.5(11)
C16 C1116 C12 121.1(8)
C16 C1116 C14 120.3(10)
C16 C1116 C11 57.8(7)
C16 C1116 C16A 18.5(10)
C15A C1116 C13 120.5(9)
C15A C1116 C14A 58.8(11)
C15A C1116 C12 161.8(10)
C15A C1116 C14 64.5(10)
C15A C1116 C11 114.4(9)
C15A C1116 C16A 58.2(9)
C13 C1116 C14A 71.4(9)
C13 C1116 C12 59.3(5)
C13 C1116 C14 59.2(8)
C13 C1116 C11 122.7(5)
C13 C1116 C16A 160.1(9)
C14A C1116 C12 129.3(10)
C14A C1116 C14 16.6(11)
C14A C1116 C11 160.6(9)
C14A C1116 C16A 115.5(10)
C12 C1116 C14 118.5(9)
C12 C1116 C11 63.4(5)
C12 C1116 C16A 115.0(7)
C14 C1116 C11 177.2(9)
C14 C1116 C16A 122.6(10)
C11 C1116 C16A 56.5(7)
C1116 C1116A C16 122(2)
C1116 C1116A C15 105.8(18)
C1116 C1116A C12A 88.5(16)
C1116 C1116A C15A 92.6(18)
C1116 C1116A C13A 81.2(17)
C1116 C1116A C16A 102.2(18)
C1116 C1116A C11 94.1(14)
C1116 C1116A C14A 82.4(16)
C1116 C1116A C14 66.8(15)
C1116 C1116A C12 52.2(14)
C1116 C1116A C13 39.6(15)
C16 C1116A C15 68.0(11)
C16 C1116A C12A 114.7(10)
C16 C1116A C15A 63.6(11)
C16 C1116A C13A 157.2(12)
C16 C1116A C16A 19.5(12)
C16 C1116A C11 62.8(8)
C16 C1116A C14A 118.7(11)
C16 C1116A C14 126.4(11)
C16 C1116A C12 121.6(8)
C16 C1116A C13 161.2(11)
C15 C1116A C12A 161.4(12)
C15 C1116A C15A 18.6(12)
C15 C1116A C13A 107.8(10)
C15 C1116A C16A 71.9(11)
C15 C1116A C11 130.4(10)
C15 C1116A C14A 50.8(11)
C15 C1116A C14 59.5(11)
C15 C1116A C12 158.0(11)
C15 C1116A C13 111.9(9)
C12A C1116A C15A 178.4(10)
C12A C1116A C13A 62.0(7)
C12A C1116A C16A 117.3(8)
C12A C1116A C11 58.2(6)
C12A C1116A C14A 121.9(10)
C12A C1116A C14 118.5(9)
C12A C1116A C12 37.7(6)
C12A C1116A C13 71.8(6)
C15A C1116A C13A 119.4(9)
C15A C1116A C16A 61.2(10)
C15A C1116A C11 120.5(9)
C15A C1116A C14A 59.5(11)
C15A C1116A C14 63.1(10)
C15A C1116A C12 143.1(10)
C15A C1116A C13 109.8(9)
C13A C1116A C16A 176.6(11)
C13A C1116A C11 120.1(7)
C13A C1116A C14A 59.9(9)
C13A C1116A C14 59.2(8)
C13A C1116A C12 71.0(7)
C13A C1116A C13 41.7(7)
C16A C1116A C11 59.5(7)
C16A C1116A C14A 120.7(11)
C16A C1116A C14 122.4(10)
C16A C1116A C12 110.7(8)
C16A C1116A C13 141.7(9)
C11 C1116A C14A 176.5(10)
C11 C1116A C14 160.9(8)
C11 C1116A C12 60.5(5)
C11 C1116A C13 112.2(5)
C14A C1116A C14 15.6(10)
C14A C1116A C12 117.1(9)
C14A C1116A C13 65.2(9)
C14 C1116A C12 104.6(8)
C14 C1116A C13 53.0(7)
C12 C1116A C13 52.0(4)
C2126A C2126 C22A 143.2(13)
C2126A C2126 C23A 104.9(13)
C2126A C2126 C25 26.0(9)
C2126A C2126 C26 42.8(9)
C2126A C2126 C21 92.9(9)
C2126A C2126 C22 155.0(9)
C2126A C2126 C24 80.9(11)
C2126A C2126 C23 139.4(10)
C2126A C2126 C24A 53.0(12)
C22A C2126 C23A 90.6(15)
C22A C2126 C25 140.7(10)
C22A C2126 C26 103.6(11)
C22A C2126 C21 64.2(10)
C22A C2126 C22 38.9(9)
C22A C2126 C24 120.9(13)
C22A C2126 C23 74.3(10)
C22A C2126 C24A 141.9(12)
C23A C2126 C25 79.3(12)
C23A C2126 C26 135.2(11)
C23A C2126 C21 153.9(12)
C23A C2126 C22 99.8(12)
C23A C2126 C24 30.5(13)
C23A C2126 C23 46.3(10)
C23A C2126 C24A 54.5(14)
C25 C2126 C26 62.8(8)
C25 C2126 C21 115.3(8)
C25 C2126 C22 179.0(8)
C25 C2126 C24 58.6(10)
C25 C2126 C23 119.4(8)
C25 C2126 C24A 31.7(10)
C26 C2126 C21 52.6(6)
C26 C2126 C22 118.0(7)
C26 C2126 C24 121.3(10)
C26 C2126 C23 177.8(8)
C26 C2126 C24A 94.0(10)
C21 C2126 C22 65.5(6)
C21 C2126 C24 173.8(10)
C21 C2126 C23 125.2(6)
C21 C2126 C24A 145.9(10)
C22 C2126 C24 120.6(10)
C22 C2126 C23 59.8(6)
C22 C2126 C24A 147.7(10)
C24 C2126 C23 60.8(9)
C24 C2126 C24A 27.9(12)
C23 C2126 C24A 88.2(10)
C2126 C2126A C25 138.3(14)
C2126 C2126A C26 115.9(12)
C2126 C2126A C22A 22.7(8)
C2126 C2126A C23A 52.3(11)
C2126 C2126A C26A 129.6(10)
C2126 C2126A C25A 158.8(12)
C2126 C2126A C24 77.0(11)
C2126 C2126A C24A 109.5(14)
C2126 C2126A C21 66.1(8)
C25 C2126A C26 94.5(13)
C25 C2126A C22A 137.9(11)
C25 C2126A C23A 86.4(13)
C25 C2126A C26A 91.9(12)
C25 C2126A C25A 41.6(10)
C25 C2126A C24 66.4(12)
C25 C2126A C24A 36.4(13)
C25 C2126A C21 146.5(11)
C26 C2126A C22A 95.9(10)
C26 C2126A C23A 146.2(12)
C26 C2126A C26A 36.2(9)
C26 C2126A C25A 82.8(11)
C26 C2126A C24 158.2(9)
C26 C2126A C24A 130.6(13)
C26 C2126A C21 52.9(8)
C22A C2126A C23A 63.3(11)
C22A C2126A C26A 119.4(10)
C22A C2126A C25A 178.4(10)
C22A C2126A C24 92.2(10)
C22A C2126A C24A 122.7(13)
C22A C2126A C21 52.6(7)
C23A C2126A C26A 177.1(12)
C23A C2126A C25A 117.5(12)
C23A C2126A C24 29.9(12)
C23A C2126A C24A 59.6(14)
C23A C2126A C21 115.8(11)
C26A C2126A C25A 59.9(9)
C26A C2126A C24 147.2(11)
C26A C2126A C24A 117.8(13)
C26A C2126A C21 66.8(7)
C25A C2126A C24 88.7(10)
C25A C2126A C24A 57.9(12)
C25A C2126A C21 126.7(8)
C24 C2126A C24A 32.6(13)
C24 C2126A C21 143.0(9)
C24A C2126A C21 175.4(12)
C33 C3136 C36 179.1(5)
C33 C3136 C35 117.9(5)
C33 C3136 C34 58.8(7)
C33 C3136 C32 61.5(5)
C33 C3136 C31 121.5(5)
C36 C3136 C35 61.2(4)
C36 C3136 C34 120.3(7)
C36 C3136 C32 119.4(4)
C36 C3136 C31 59.4(4)
C35 C3136 C34 59.0(6)
C35 C3136 C32 179.3(5)
C35 C3136 C31 120.6(5)
C34 C3136 C32 120.3(6)
C34 C3136 C31 179.6(7)
C32 C3136 C31 60.0(4)

loop_
_geom_bond_atom_site_label_1
_geom_bond_atom_site_label_2
_geom_bond_distance
N1 C3 1.315(7)
N1 C9 1.435(9)
N1 C8A 1.457(19)
N1 C8 1.48(4)
O6 C3 1.228(7)
C3 H3 .952(8)
C8 C8A .80(4)
C8 H8AA .86(3)
C8 H8A .92(3)
C8 H8C 1.01(3)
C8 H8B 1.04(3)
C8 H8AC 1.17(3)
C8A H8B .731(17)
C8A H8AA .967(17)
C8A H8AC .972(15)
C8A H8AB 1.000(15)
C8A H8C 1.289(13)
C9 H9C .974(9)
C9 H9B .979(8)
C9 H9A .991(7)
C1 O4 1.435(6)
C1 C21 1.513(7)
C1 C11 1.546(5)
C1 C2 1.551(7)
C2 H2 1.001(7)
C2 O5 1.437(6)
C2 C31 1.513(5)
C31 C36 1.367(10)
C31 C32 1.391(10)
C31 C3136 1.394(4)
C32 H32 .922(8)
C32 C3136 1.387(9)
C32 C33 1.402(7)
C33 H33 .958(10)
C33 C34 1.343(16)
C33 C3136 1.355(10)
C34 H34 .971(6)
C34 C35 1.351(14)
C34 C3136 1.378(6)
C35 H35 .955(9)
C35 C3136 1.365(10)
C35 C36 1.389(8)
C36 H36 .959(7)
C36 C3136 1.363(8)
O4 H4 .839(3)
O5 H5 .861(6)
C11 C12A 1.337(13)
C11 C16 1.370(16)
C11 C16A 1.372(17)
C11 C1116A 1.393(6)
C11 C1116 1.442(6)
C11 C12 1.500(13)
C12 C12A .965(15)
C12 H12 .997(9)
C12 C13 1.397(10)
C12 C1116 1.412(11)
C12 C1116A 1.569(11)
C12 C13A 1.708(14)
C13 H13 .992(9)
C13 C13A 1.085(16)
C13 C14 1.400(18)
C13 C1116 1.409(11)
C13 C1116A 1.617(11)
C13 C14A 1.64(2)
C14 C14A .41(3)
C14 C15 1.39(3)
C14 C1116 1.425(14)
C14 C13A 1.43(2)
C14 C17 1.50(2)
C14 C15A 1.51(3)
C14 C1116A 1.513(15)
C14 C17A 1.621(18)
C15 C15A .43(3)
C15 H15 1.012(18)
C15 C14A 1.16(3)
C15 H15A 1.232(19)
C15 C1116A 1.261(18)
C15 C1116 1.366(19)
C15 C16 1.39(2)
C15 C16A 1.55(2)
C16 C16A .46(3)
C16 H16 .994(17)
C16 C1116A 1.220(17)
C16 H16A 1.317(17)
C16 C15A 1.36(2)
C16 C1116 1.391(18)
C12A H12A 1.004(10)
C12A C1116A 1.354(12)
C12A C1116 1.376(12)
C12A C13A 1.397(13)
C13A H13A .997(12)
C13A C1116 1.346(13)
C13A C1116A 1.360(13)
C13A C14A 1.39(2)
C14A C15A 1.38(3)
C14A C1116 1.410(16)
C14A C1116A 1.419(16)
C14A C17A 1.60(2)
C14A C17 1.63(2)
C15A H15A 1.028(18)
C15A H15 1.108(18)
C15A C1116A 1.36(2)
C15A C16A 1.39(2)
C15A C1116 1.40(2)
C16A H16A 1.020(15)
C16A H16 1.093(17)
C16A C1116A 1.369(16)
C16A C1116 1.456(16)
C17 C17A .59(2)
C17 C18A 1.29(3)
C17 C20A 1.48(2)
C17 C18 1.50(3)
C17 C20 1.53(3)
C17 C19 1.54(2)
C18 C20A .73(3)
C18 H20AA .89(2)
C18 H18C .980(15)
C18 H18B 1.00(2)
C18 H18A 1.01(2)
C18 C17A 1.28(3)
C19 H19C .995(11)
C19 H19A 1.012(15)
C19 H19B 1.022(15)
C19 H18AC 1.220(17)
C20 C18A .77(4)
C20 H18AB .83(3)
C20 H20A .98(3)
C20 H20B 1.02(2)
C20 H20C 1.04(2)
C20 H18AA 1.26(2)
C20 C17A 1.45(3)
C17A C19A 1.509(18)
C17A C18A 1.51(3)
C17A C20A 1.54(2)
C18A H18AA .97(2)
C18A H18AC 1.01(3)
C18A H18AB 1.03(2)
C18A H20A 1.07(2)
C18A H20B 1.19(3)
C19A H19AC .983(9)
C19A H19AA 1.006(12)
C19A H19AB 1.011(13)
C20A H18A .995(16)
C20A H20AC 1.00(2)
C20A H20AB 1.002(16)
C20A H20AA 1.008(19)
C20A H18C 1.04(2)
C21 C26 1.212(13)
C21 C22A 1.274(15)
C21 C2126 1.386(7)
C21 C22 1.507(14)
C21 C2126A 1.514(8)
C21 C26A 1.601(17)
C22 C22A .909(15)
C22 H22 .956(10)
C22 H22A 1.072(9)
C22 C2126 1.401(12)
C22 C23 1.403(14)
C23 H23 .987(11)
C23 C23A 1.03(2)
C23 C2126 1.414(13)
C23 C24 1.43(2)
C23 C22A 1.443(17)
C24 C23A .72(3)
C24 C24A .81(3)
C24 C25 1.34(2)
C24 C2126 1.406(14)
C24 C2126A 1.425(16)
C24 C27 1.550(17)
C25 C2126A .881(15)
C25 C24A .90(2)
C25 C25A .95(2)
C25 H25 .998(15)
C25 C2126 1.336(15)
C25 C26 1.398(18)
C25 C23A 1.57(2)
C25 C26A 1.666(19)
C26 C26A .826(17)
C26 C2126A 1.018(14)
C26 H26 1.047(13)
C26 C2126 1.348(14)
C26 C25A 1.625(19)
C22A C2126 .861(14)
C22A H22A 1.057(13)
C22A C2126A 1.337(15)
C22A C23A 1.41(3)
C23A H23A 1.00(2)
C23A C2126 1.11(2)
C23A C2126A 1.36(2)
C23A C24A 1.40(3)
C24A H25 1.25(2)
C24A C25A 1.38(3)
C24A C2126A 1.448(18)
C24A C27A 1.52(2)
C24A C27 1.66(2)
C24A C2126 1.708(18)
C25A H25A 1.008(17)
C25A H25 1.083(10)
C25A C26A 1.39(2)
C25A C2126A 1.402(18)
C26A H26A .966(14)
C26A H26 1.125(14)
C26A C2126A 1.386(16)
C27 C27A 1.03(2)
C27 H28AA 1.177(10)
C27 C28A 1.19(3)
C27 C28 1.52(2)
C27 C30 1.519(16)
C27 C29 1.527(17)
C28 H28AC .420(17)
C28 C28A .59(2)
C28 H28A .993(17)
C28 H28B .995(18)
C28 H28C 1.00(2)
C28 H28AA 1.28(2)
C29 C29A .70(2)
C29 C27A .94(2)
C29 H29B .972(17)
C29 H29C 1.002(18)
C29 H29A 1.018(16)
C29 H29AC 1.226(15)
C30 H30C .965(9)
C30 H30A .991(8)
C30 H30B 1.010(9)
C30 H28AA 1.309(9)
C27A H29B 1.113(16)
C27A C28A 1.49(3)
C27A C29A 1.54(2)
C27A C30A 1.55(2)
C28A H28B .90(3)
C28A H28AC .991(19)
C28A H28AA 1.00(2)
C28A H28AB 1.01(2)
C29A H29A .47(2)
C29A H29AA .99(2)
C29A H29AC 1.00(2)
C29A H29AB 1.02(2)
C29A H29C 1.21(2)
C30A H30AA .996(16)
C30A H30AB 1.000(18)
C30A H30AC 1.009(14)
C30A H29B 1.026(17)
H8B H8AA .51507(3)
H8C H8AC .66526(6)
H15 H15A .77080(5)
H18A H20AA .40982(4)
H18C H20AB .69976(4)
H19A H18AC .93436(4)
H20A H18AB .167242(12)
H20B H18AA .66578(3)
H28A H28AC .91587(4)
H28B H28AB .67304(5)
H28C H28AC .83047(3)
H29A H29AB .61774(3)
H29C H29AC .72042(4)
C1116 C1116A .285(9)
C2126 C2126A .544(9)
